data_4510019
loop_
_publ_author_name
'Peebles, Cameron'
'Alvey, Paul M'
'Lynch, Vincent'
'Iverson, Brent L'

_publ_section_title
;
 Time-Dependent Solid State Polymorphism of a Series of Donor-Acceptor
 Dyads.
;
_journal_issue 1
_journal_name_full 'Crystal growth &amp; design'
_journal_page_first 290
_journal_page_last 299
_journal_paper_doi 10.1021/cg401522v
_journal_volume 14
_journal_year 2014
_chemical_formula_moiety '2 C26 H17 N O3, C7 H8'
_chemical_formula_sum 'C29.5 H21 N O3'
_chemical_formula_weight 437.47
_chemical_name_systematic
;
 ?
;
_space_group_IT_number 2
_symmetry_cell_setting triclinic
_symmetry_space_group_name_Hall '-P 1'
_symmetry_space_group_name_H-M 'P -1'
_atom_sites_solution_hydrogens geom
_atom_sites_solution_primary direct
_atom_sites_solution_secondary difmap
_audit_creation_method SHELXL-97
_cell_angle_alpha 107.534(7)
_cell_angle_beta 95.216(6)
_cell_angle_gamma 100.316(6)
_cell_formula_units_Z 4
_cell_length_a 8.1791(9)
_cell_length_b 14.041(2)
_cell_length_c 20.311(3)
_cell_measurement_reflns_used 3458
_cell_measurement_temperature 153(2)
_cell_measurement_theta_max 25.0
_cell_measurement_theta_min 2.2
_cell_volume 2162.0(5)
_computing_cell_refinement 'Apex II release 2010, Bruker AXS, Inc.'
_computing_data_collection 'Apex II release 2010, Bruker AXS, Inc.'
_computing_data_reduction 'Apex II release 2010, Bruker AXS, Inc.'
_computing_molecular_graphics 'XP SHELXTL/PC, Siemens Analytical'
_computing_structure_refinement 'XL SHELXTL/PC, Siemens Analytical'
_computing_structure_solution
;

SIR97 - Altomare A., Burla M.C., Camalli M., Cascarano G.L., Giacovazzo C., 
Guagliardi A., Moliterni A.G.G., Polidori G.,Spagna R.
;
_diffrn_ambient_temperature 153(2)
_diffrn_measured_fraction_theta_full 0.999
_diffrn_measured_fraction_theta_max 0.999
_diffrn_measurement_device_type 'Nonius Kappa CCD with Bruker ApexII detector'
_diffrn_measurement_method '\w and \f-scans'
_diffrn_radiation_monochromator graphite
_diffrn_radiation_source 'fine-focus sealed tube'
_diffrn_radiation_type MoK\a
_diffrn_radiation_wavelength 0.71073
_diffrn_reflns_av_R_equivalents 0.1631
_diffrn_reflns_av_sigmaI/netI 0.1245
_diffrn_reflns_limit_h_max 9
_diffrn_reflns_limit_h_min -9
_diffrn_reflns_limit_k_max 16
_diffrn_reflns_limit_k_min -16
_diffrn_reflns_limit_l_max 24
_diffrn_reflns_limit_l_min -24
_diffrn_reflns_number 67638
_diffrn_reflns_theta_full 25.00
_diffrn_reflns_theta_max 25.00
_diffrn_reflns_theta_min 1.56
_exptl_absorpt_coefficient_mu 0.087
_exptl_absorpt_correction_T_max 1.00
_exptl_absorpt_correction_T_min 0.874
_exptl_absorpt_correction_type multi-scan
_exptl_absorpt_process_details
;
SADABS. Apex II release 2010, Bruker AXS, Inc.
;
_exptl_crystal_colour yellow
_exptl_crystal_density_diffrn 1.344
_exptl_crystal_density_method 'not measured'
_exptl_crystal_description laths
_exptl_crystal_F_000 916
_exptl_crystal_size_max 0.38
_exptl_crystal_size_mid 0.27
_exptl_crystal_size_min 0.03
_refine_diff_density_max 0.375
_refine_diff_density_min -0.270
_refine_diff_density_rms 0.065
_refine_ls_extinction_method none
_refine_ls_goodness_of_fit_ref 1.264
_refine_ls_hydrogen_treatment constr
_refine_ls_matrix_type full
_refine_ls_number_parameters 608
_refine_ls_number_reflns 7610
_refine_ls_number_restraints 0
_refine_ls_restrained_S_all 1.264
_refine_ls_R_factor_all 0.2309
_refine_ls_R_factor_gt 0.0857
_refine_ls_shift/su_max 0.002
_refine_ls_shift/su_mean 0.000
_refine_ls_structure_factor_coef Fsqd
_refine_ls_weighting_details 'calc w=1/[\s^2^(Fo^2^)+(0.0437P)^2^+1.6243P] where P=(Fo^2^+2Fc^2^)/3'
_refine_ls_weighting_scheme calc
_refine_ls_wR_factor_gt 0.1561
_refine_ls_wR_factor_ref 0.2054
_reflns_number_gt 2961
_reflns_number_total 7610
_reflns_threshold_expression >2sigma(I)
_cod_data_source_file Dyad_1_Slow.cif
_cod_data_source_block shelxl
_cod_depositor_comments
;
The following automatic conversions were performed:

'_symmetry_cell_setting' value 'Triclinic' changed to 'triclinic'
according to
/usr/data/users/saulius/automatic-downloads/current/ACS/lib/dictionaries/cif_core.dic
dictionary named 'cif_core.dic' version 2.4.2 from 2011-04-26.

Automatic conversion script
Id: cif_fix_values 2281 2013-09-26 08:29:07Z andrius 

 Adding full bibliography for
 ./tmp-cod-update-bibliographies-29779/cifs/4510019.cif.
;
_cod_original_sg_symbol_H-M P-1
_cod_database_code 4510019

loop_
_symmetry_equiv_pos_as_xyz
'x, y, z'
'-x, -y, -z'

loop_
_atom_site_label
_atom_site_type_symbol
_atom_site_fract_x
_atom_site_fract_y
_atom_site_fract_z
_atom_site_U_iso_or_equiv
_atom_site_adp_type
_atom_site_occupancy
_atom_site_symmetry_multiplicity
_atom_site_calc_flag
_atom_site_refinement_flags
C1 C 0.6568(6) 0.2020(4) 1.1439(3) 0.0309(15) Uani 1 1 d .
C2 C 0.6009(6) 0.1958(4) 1.0730(3) 0.0220(14) Uani 1 1 d .
C3 C 0.5000(6) 0.2617(4) 1.0602(3) 0.0325(16) Uani 1 1 d .
H3 H 0.4722 0.3119 1.0981 0.039 Uiso 1 1 calc R
C4 C 0.4426(6) 0.2530(4) 0.9928(3) 0.0274(14) Uani 1 1 d .
H4 H 0.3729 0.2971 0.9851 0.033 Uiso 1 1 calc R
C5 C 0.4815(6) 0.1825(4) 0.9351(3) 0.0274(15) Uani 1 1 d .
C6 C 0.5817(6) 0.1145(4) 0.9453(3) 0.0242(14) Uani 1 1 d .
C7 C 0.6247(6) 0.0381(4) 0.8914(3) 0.0234(14) Uani 1 1 d .
H7 H 0.5854 0.0307 0.8442 0.028 Uiso 1 1 calc R
C8 C 0.7206(7) -0.0253(4) 0.9046(3) 0.0344(15) Uani 1 1 d .
H8 H 0.7478 -0.0760 0.8668 0.041 Uiso 1 1 calc R
C9 C 0.7795(6) -0.0166(4) 0.9731(3) 0.0298(15) Uani 1 1 d .
H9 H 0.8471 -0.0612 0.9817 0.036 Uiso 1 1 calc R
C10 C 0.7409(6) 0.0559(4) 1.0283(3) 0.0216(14) Uani 1 1 d .
C11 C 0.8018(6) 0.0600(4) 1.0999(3) 0.0247(15) Uani 1 1 d .
C12 C 0.6418(6) 0.1230(4) 1.0168(3) 0.0227(15) Uani 1 1 d .
C13 C 0.8019(7) 0.1336(5) 1.2257(3) 0.057(2) Uani 1 1 d .
H13A H 0.9171 0.1738 1.2432 0.086 Uiso 1 1 calc R
H13B H 0.7966 0.0633 1.2257 0.086 Uiso 1 1 calc R
H13C H 0.7255 0.1643 1.2559 0.086 Uiso 1 1 calc R
C14 C 0.4183(6) 0.1774(4) 0.8662(3) 0.0287(15) Uani 1 1 d .
C15 C 0.3623(6) 0.1779(4) 0.8101(3) 0.0292(15) Uani 1 1 d .
C16 C 0.2917(6) 0.1767(4) 0.7420(3) 0.0256(14) Uani 1 1 d .
C17 C 0.1988(6) 0.2456(4) 0.7340(3) 0.0250(14) Uani 1 1 d .
H17 H 0.1808 0.2962 0.7742 0.030 Uiso 1 1 calc R
C18 C 0.1297(6) 0.2423(4) 0.6672(3) 0.0250(14) Uani 1 1 d .
C19 C 0.0338(6) 0.3132(4) 0.6572(3) 0.0266(14) Uani 1 1 d .
H19 H 0.0140 0.3642 0.6967 0.032 Uiso 1 1 calc R
C20 C -0.0301(6) 0.3091(4) 0.5919(3) 0.0288(14) Uani 1 1 d .
H20 H -0.0945 0.3567 0.5860 0.035 Uiso 1 1 calc R
C21 C -0.0005(6) 0.2340(4) 0.5331(3) 0.0295(14) Uani 1 1 d .
C22 C 0.0916(6) 0.1653(4) 0.5398(3) 0.0280(14) Uani 1 1 d .
H22 H 0.1109 0.1157 0.4994 0.034 Uiso 1 1 calc R
C23 C 0.1597(6) 0.1678(4) 0.6077(3) 0.0243(14) Uani 1 1 d .
C24 C 0.2556(7) 0.0982(4) 0.6173(3) 0.0322(15) Uani 1 1 d .
H24 H 0.2754 0.0474 0.5777 0.039 Uiso 1 1 calc R
C25 C 0.3211(6) 0.1023(4) 0.6828(3) 0.0312(15) Uani 1 1 d .
H25 H 0.3866 0.0550 0.6883 0.037 Uiso 1 1 calc R
C26 C -0.0361(8) 0.1699(4) 0.4088(3) 0.0468(17) Uani 1 1 d .
H26A H 0.0858 0.1810 0.4092 0.070 Uiso 1 1 calc R
H26B H -0.0896 0.1819 0.3677 0.070 Uiso 1 1 calc R
H26C H -0.0804 0.0993 0.4069 0.070 Uiso 1 1 calc R
C27 C 0.9011(7) 0.4486(4) 1.1229(3) 0.0290(15) Uani 1 1 d .
C28 C 0.8425(6) 0.4393(4) 1.0506(3) 0.0234(14) Uani 1 1 d .
C29 C 0.7449(6) 0.5058(4) 1.0378(3) 0.0288(15) Uani 1 1 d .
H29 H 0.7175 0.5565 1.0755 0.035 Uiso 1 1 calc R
C30 C 0.6892(6) 0.4967(4) 0.9698(3) 0.0288(15) Uani 1 1 d .
H30 H 0.6235 0.5425 0.9616 0.035 Uiso 1 1 calc R
C31 C 0.7238(6) 0.4245(4) 0.9130(3) 0.0255(14) Uani 1 1 d .
C32 C 0.8235(6) 0.3562(4) 0.9244(3) 0.0214(14) Uani 1 1 d .
C33 C 0.8687(6) 0.2812(4) 0.8709(3) 0.0248(14) Uani 1 1 d .
H33 H 0.8329 0.2754 0.8238 0.030 Uiso 1 1 calc R
C34 C 0.9621(6) 0.2161(4) 0.8839(3) 0.0284(14) Uani 1 1 d .
H34 H 0.9923 0.1665 0.8464 0.034 Uiso 1 1 calc R
C35 C 1.0131(6) 0.2225(4) 0.9524(3) 0.0265(14) Uani 1 1 d .
H35 H 1.0758 0.1757 0.9613 0.032 Uiso 1 1 calc R
C36 C 0.9747(6) 0.2952(4) 1.0078(3) 0.0196(13) Uani 1 1 d .
C37 C 1.0293(6) 0.2991(4) 1.0798(3) 0.0245(14) Uani 1 1 d .
C38 C 0.8797(6) 0.3643(4) 0.9952(3) 0.0198(14) Uani 1 1 d .
C39 C 1.0491(7) 0.3850(5) 1.2053(3) 0.0463(18) Uani 1 1 d .
H39A H 0.9516 0.3697 1.2280 0.069 Uiso 1 1 calc R
H39B H 1.1136 0.4546 1.2307 0.069 Uiso 1 1 calc R
H39C H 1.1207 0.3361 1.2056 0.069 Uiso 1 1 calc R
C40 C 0.6622(7) 0.4195(4) 0.8441(3) 0.0317(15) Uani 1 1 d .
C41 C 0.6038(7) 0.4176(4) 0.7872(3) 0.0333(15) Uani 1 1 d .
C42 C 0.5368(6) 0.4175(4) 0.7199(3) 0.0274(14) Uani 1 1 d .
C43 C 0.4438(6) 0.4874(4) 0.7125(3) 0.0300(15) Uani 1 1 d .
H43 H 0.4234 0.5362 0.7531 0.036 Uiso 1 1 calc R
C44 C 0.3785(6) 0.4881(4) 0.6463(3) 0.0266(14) Uani 1 1 d .
C45 C 0.2858(6) 0.5607(4) 0.6370(3) 0.0315(15) Uani 1 1 d .
H45 H 0.2652 0.6108 0.6769 0.038 Uiso 1 1 calc R
C46 C 0.2264(7) 0.5599(5) 0.5726(3) 0.0383(16) Uani 1 1 d .
H46 H 0.1666 0.6100 0.5676 0.046 Uiso 1 1 calc R
C47 C 0.2526(7) 0.4852(5) 0.5129(3) 0.0318(15) Uani 1 1 d .
C48 C 0.3396(6) 0.4135(4) 0.5187(3) 0.0314(15) Uani 1 1 d .
H48 H 0.3565 0.3638 0.4778 0.038 Uiso 1 1 calc R
C49 C 0.4055(6) 0.4125(4) 0.5856(3) 0.0281(15) Uani 1 1 d .
C50 C 0.5020(7) 0.3420(4) 0.5949(3) 0.0327(15) Uani 1 1 d .
H50 H 0.5225 0.2919 0.5551 0.039 Uiso 1 1 calc R
C51 C 0.5656(6) 0.3444(4) 0.6595(3) 0.0324(15) Uani 1 1 d .
H51 H 0.6304 0.2964 0.6642 0.039 Uiso 1 1 calc R
C52 C 0.2031(8) 0.4197(5) 0.3886(3) 0.0522(19) Uani 1 1 d .
H52A H 0.3226 0.4225 0.3854 0.078 Uiso 1 1 calc R
H52B H 0.1490 0.4338 0.3486 0.078 Uiso 1 1 calc R
H52C H 0.1491 0.3514 0.3884 0.078 Uiso 1 1 calc R
C53 C 0.3226(9) 0.0167(6) 0.3745(4) 0.058(2) Uani 1 1 d .
C54 C 0.4433(8) 0.1078(6) 0.3985(4) 0.066(2) Uani 1 1 d .
H54 H 0.5173 0.1242 0.4411 0.079 Uiso 1 1 calc R
C55 C 0.4553(11) 0.1742(7) 0.3603(6) 0.093(3) Uani 1 1 d .
H55 H 0.5409 0.2350 0.3752 0.112 Uiso 1 1 calc R
C56 C 0.3381(13) 0.1510(8) 0.2982(5) 0.094(3) Uani 1 1 d .
H56 H 0.3406 0.1964 0.2716 0.112 Uiso 1 1 calc R
C57 C 0.2204(11) 0.0592(8) 0.2783(4) 0.084(3) Uani 1 1 d .
H57 H 0.1431 0.0414 0.2365 0.101 Uiso 1 1 calc R
C58 C 0.2103(9) -0.0065(6) 0.3155(4) 0.070(2) Uani 1 1 d .
H58 H 0.1259 -0.0679 0.3006 0.084 Uiso 1 1 calc R
C59 C 0.3109(9) -0.0547(6) 0.4133(4) 0.097(3) Uani 1 1 d .
H59A H 0.3526 -0.0175 0.4629 0.145 Uiso 1 1 d R
H59B H 0.3788 -0.1049 0.3955 0.145 Uiso 1 1 d R
H59C H 0.1933 -0.0900 0.4078 0.145 Uiso 1 1 d R
N1 N 0.7522(5) 0.1326(4) 1.1547(2) 0.0303(12) Uani 1 1 d .
N2 N 0.9921(5) 0.3771(4) 1.1336(2) 0.0294(12) Uani 1 1 d .
O1 O 0.6263(5) 0.2650(3) 1.1957(2) 0.0506(12) Uani 1 1 d .
O2 O 0.8882(4) 0.0047(3) 1.1131(2) 0.0422(11) Uani 1 1 d .
O3 O -0.0714(5) 0.2391(3) 0.47077(19) 0.0409(11) Uani 1 1 d .
O4 O 0.8748(5) 0.5156(3) 1.1737(2) 0.0468(12) Uani 1 1 d .
O5 O 1.1061(4) 0.2387(3) 1.09328(19) 0.0398(11) Uani 1 1 d .
O6 O 0.1867(5) 0.4941(3) 0.4516(2) 0.0439(11) Uani 1 1 d .

loop_
_atom_site_aniso_label
_atom_site_aniso_U_11
_atom_site_aniso_U_22
_atom_site_aniso_U_33
_atom_site_aniso_U_23
_atom_site_aniso_U_13
_atom_site_aniso_U_12
C1 0.023(3) 0.025(4) 0.040(4) 0.001(3) 0.009(3) 0.004(3)
C2 0.016(3) 0.019(4) 0.029(4) 0.012(3) -0.001(3) -0.005(3)
C3 0.025(3) 0.018(4) 0.049(5) 0.008(3) 0.000(3) -0.003(3)
C4 0.020(3) 0.022(4) 0.040(4) 0.012(3) 0.001(3) 0.005(3)
C5 0.018(3) 0.029(4) 0.037(4) 0.018(3) 0.002(3) 0.000(3)
C6 0.015(3) 0.023(4) 0.035(4) 0.014(3) 0.002(3) -0.003(3)
C7 0.019(3) 0.024(3) 0.025(4) 0.007(3) 0.003(3) 0.003(3)
C8 0.030(3) 0.033(4) 0.039(4) 0.011(3) 0.009(3) 0.005(3)
C9 0.026(3) 0.023(4) 0.036(4) 0.009(3) 0.003(3) -0.001(3)
C10 0.024(3) 0.014(3) 0.024(4) 0.004(3) 0.007(3) -0.002(3)
C11 0.012(3) 0.026(4) 0.042(4) 0.022(3) 0.004(3) -0.001(3)
C12 0.018(3) 0.024(4) 0.020(4) 0.007(3) -0.002(3) -0.008(3)
C13 0.054(4) 0.086(6) 0.025(4) 0.026(4) -0.011(3) -0.005(4)
C14 0.026(3) 0.026(4) 0.032(4) 0.012(3) -0.006(3) -0.001(3)
C15 0.030(3) 0.021(4) 0.034(4) 0.009(3) 0.000(3) 0.002(3)
C16 0.027(3) 0.029(4) 0.018(3) 0.011(3) 0.004(3) -0.006(3)
C17 0.022(3) 0.028(4) 0.022(4) 0.006(3) 0.003(3) 0.003(3)
C18 0.022(3) 0.024(4) 0.026(4) 0.010(3) 0.002(3) -0.003(3)
C19 0.031(3) 0.020(3) 0.026(4) 0.004(3) 0.005(3) 0.005(3)
C20 0.032(3) 0.026(4) 0.031(4) 0.008(3) 0.006(3) 0.012(3)
C21 0.025(3) 0.034(4) 0.025(4) 0.010(3) -0.001(3) -0.002(3)
C22 0.036(4) 0.024(4) 0.020(4) 0.004(3) 0.007(3) 0.000(3)
C23 0.027(3) 0.020(3) 0.027(4) 0.010(3) 0.006(3) 0.001(3)
C24 0.040(4) 0.027(4) 0.031(4) 0.009(3) 0.009(3) 0.009(3)
C25 0.032(3) 0.026(4) 0.038(4) 0.014(3) 0.001(3) 0.008(3)
C26 0.075(5) 0.037(4) 0.025(4) 0.010(3) -0.001(3) 0.006(4)
C27 0.027(4) 0.025(4) 0.031(4) 0.006(3) 0.008(3) 0.000(3)
C28 0.016(3) 0.022(4) 0.029(4) 0.007(3) -0.003(3) 0.000(3)
C29 0.027(3) 0.023(4) 0.031(4) 0.001(3) 0.008(3) 0.004(3)
C30 0.022(3) 0.026(4) 0.040(4) 0.013(3) 0.004(3) 0.007(3)
C31 0.028(3) 0.018(4) 0.026(4) 0.006(3) 0.001(3) -0.003(3)
C32 0.015(3) 0.015(3) 0.033(4) 0.010(3) 0.001(3) -0.003(3)
C33 0.026(3) 0.025(4) 0.026(4) 0.013(3) 0.004(3) 0.005(3)
C34 0.032(3) 0.029(4) 0.028(4) 0.011(3) 0.008(3) 0.010(3)
C35 0.025(3) 0.022(4) 0.034(4) 0.012(3) 0.004(3) 0.005(3)
C36 0.010(3) 0.023(4) 0.024(4) 0.011(3) -0.003(3) -0.002(3)
C37 0.016(3) 0.022(4) 0.031(4) 0.007(3) -0.004(3) -0.001(3)
C38 0.014(3) 0.017(4) 0.027(4) 0.007(3) 0.005(3) -0.001(3)
C39 0.053(4) 0.048(4) 0.027(4) 0.012(3) -0.008(3) -0.011(3)
C40 0.028(3) 0.028(4) 0.042(4) 0.016(3) 0.004(3) 0.003(3)
C41 0.030(4) 0.021(4) 0.050(4) 0.017(3) 0.003(3) 0.001(3)
C42 0.021(3) 0.031(4) 0.028(4) 0.015(3) -0.008(3) -0.004(3)
C43 0.027(3) 0.036(4) 0.023(4) 0.008(3) 0.002(3) 0.003(3)
C44 0.019(3) 0.028(4) 0.028(4) 0.007(3) 0.002(3) -0.004(3)
C45 0.028(3) 0.034(4) 0.037(4) 0.011(3) 0.011(3) 0.015(3)
C46 0.039(4) 0.043(4) 0.037(4) 0.021(4) -0.002(3) 0.009(3)
C47 0.029(3) 0.039(4) 0.025(4) 0.019(3) -0.005(3) -0.008(3)
C48 0.028(3) 0.033(4) 0.030(4) 0.010(3) 0.002(3) 0.000(3)
C49 0.023(3) 0.026(4) 0.033(4) 0.009(3) 0.006(3) 0.000(3)
C50 0.037(4) 0.031(4) 0.026(4) 0.001(3) 0.010(3) 0.007(3)
C51 0.031(4) 0.026(4) 0.039(4) 0.008(3) 0.010(3) 0.004(3)
C52 0.066(5) 0.062(5) 0.022(4) 0.018(4) -0.002(3) -0.006(4)
C53 0.061(5) 0.061(6) 0.069(6) 0.026(5) 0.036(4) 0.035(4)
C54 0.048(5) 0.038(5) 0.086(6) -0.012(5) 0.025(4) -0.005(4)
C55 0.079(7) 0.051(6) 0.134(9) -0.002(7) 0.060(7) 0.007(5)
C56 0.098(7) 0.085(8) 0.096(8) 0.007(7) 0.053(6) 0.034(7)
C57 0.100(7) 0.097(8) 0.053(6) 0.007(6) 0.030(5) 0.039(7)
C58 0.066(5) 0.084(7) 0.055(6) 0.008(5) 0.015(5) 0.027(5)
C59 0.080(6) 0.108(8) 0.100(7) 0.018(6) 0.033(5) 0.029(6)
N1 0.027(3) 0.040(3) 0.018(3) 0.010(3) -0.007(2) -0.003(3)
N2 0.031(3) 0.031(3) 0.020(3) 0.009(3) -0.003(2) -0.007(2)
O1 0.060(3) 0.046(3) 0.035(3) -0.003(2) 0.006(2) 0.012(2)
O2 0.034(2) 0.048(3) 0.056(3) 0.031(2) 0.001(2) 0.015(2)
O3 0.051(3) 0.041(3) 0.024(2) 0.007(2) -0.006(2) 0.005(2)
O4 0.054(3) 0.046(3) 0.035(3) 0.003(2) 0.008(2) 0.013(2)
O5 0.035(2) 0.044(3) 0.045(3) 0.022(2) -0.0051(19) 0.013(2)
O6 0.046(3) 0.058(3) 0.030(3) 0.023(2) -0.001(2) 0.005(2)

loop_
_atom_type_symbol
_atom_type_description
_atom_type_scat_dispersion_real
_atom_type_scat_dispersion_imag
_atom_type_scat_source
C C 0.0033 0.0016 'International Tables Vol C Tables 4.2.6.8 and 6.1.1.4'
H H 0.0000 0.0000 'International Tables Vol C Tables 4.2.6.8 and 6.1.1.4'
N N 0.0061 0.0033 'International Tables Vol C Tables 4.2.6.8 and 6.1.1.4'
O O 0.0106 0.0060 'International Tables Vol C Tables 4.2.6.8 and 6.1.1.4'

loop_
_geom_angle_atom_site_label_1
_geom_angle_atom_site_label_2
_geom_angle_atom_site_label_3
_geom_angle
O1 C1 N1 118.1(6)
O1 C1 C2 123.7(6)
N1 C1 C2 118.2(5)
C12 C2 C3 119.7(6)
C12 C2 C1 120.6(5)
C3 C2 C1 119.7(6)
C4 C3 C2 119.4(6)
C4 C3 H3 120.3
C2 C3 H3 120.3
C3 C4 C5 123.1(6)
C3 C4 H4 118.5
C5 C4 H4 118.5
C4 C5 C6 119.5(6)
C4 C5 C14 120.4(6)
C6 C5 C14 120.0(6)
C7 C6 C5 124.7(6)
C7 C6 C12 117.7(5)
C5 C6 C12 117.6(5)
C8 C7 C6 121.9(6)
C8 C7 H7 119.0
C6 C7 H7 119.0
C7 C8 C9 120.4(6)
C7 C8 H8 119.8
C9 C8 H8 119.8
C10 C9 C8 120.7(6)
C10 C9 H9 119.7
C8 C9 H9 119.7
C9 C10 C12 120.7(6)
C9 C10 C11 118.7(6)
C12 C10 C11 120.6(5)
O2 C11 N1 119.9(5)
O2 C11 C10 123.7(6)
N1 C11 C10 116.5(5)
C2 C12 C10 120.7(5)
C2 C12 C6 120.7(5)
C10 C12 C6 118.6(5)
N1 C13 H13A 109.5
N1 C13 H13B 109.5
H13A C13 H13B 109.5
N1 C13 H13C 109.5
H13A C13 H13C 109.5
H13B C13 H13C 109.5
C15 C14 C5 176.3(7)
C14 C15 C16 178.8(6)
C17 C16 C25 120.0(5)
C17 C16 C15 121.8(5)
C25 C16 C15 118.3(5)
C16 C17 C18 120.8(5)
C16 C17 H17 119.6
C18 C17 H17 119.6
C17 C18 C23 119.1(5)
C17 C18 C19 122.2(5)
C23 C18 C19 118.6(5)
C20 C19 C18 121.0(5)
C20 C19 H19 119.5
C18 C19 H19 119.5
C19 C20 C21 119.8(5)
C19 C20 H20 120.1
C21 C20 H20 120.1
C22 C21 O3 124.9(5)
C22 C21 C20 121.5(5)
O3 C21 C20 113.6(5)
C21 C22 C23 119.8(5)
C21 C22 H22 120.1
C23 C22 H22 120.1
C24 C23 C18 118.9(5)
C24 C23 C22 121.9(5)
C18 C23 C22 119.2(5)
C25 C24 C23 121.1(5)
C25 C24 H24 119.5
C23 C24 H24 119.4
C24 C25 C16 120.1(5)
C24 C25 H25 120.0
C16 C25 H25 120.0
O3 C26 H26A 109.5
O3 C26 H26B 109.5
H26A C26 H26B 109.5
O3 C26 H26C 109.5
H26A C26 H26C 109.5
H26B C26 H26C 109.5
O4 C27 N2 119.6(6)
O4 C27 C28 123.2(6)
N2 C27 C28 117.2(5)
C38 C28 C29 120.2(5)
C38 C28 C27 120.9(5)
C29 C28 C27 118.9(5)
C30 C29 C28 118.9(5)
C30 C29 H29 120.5
C28 C29 H29 120.5
C29 C30 C31 123.3(6)
C29 C30 H30 118.3
C31 C30 H30 118.3
C30 C31 C40 120.3(6)
C30 C31 C32 119.0(5)
C40 C31 C32 120.7(5)
C33 C32 C31 124.1(5)
C33 C32 C38 118.0(5)
C31 C32 C38 117.9(5)
C34 C33 C32 122.3(5)
C34 C33 H33 118.8
C32 C33 H33 118.8
C33 C34 C35 119.5(5)
C33 C34 H34 120.2
C35 C34 H34 120.2
C36 C35 C34 121.4(5)
C36 C35 H35 119.3
C34 C35 H35 119.3
C35 C36 C38 119.7(5)
C35 C36 C37 119.9(5)
C38 C36 C37 120.3(5)
O5 C37 N2 120.2(5)
O5 C37 C36 122.7(5)
N2 C37 C36 117.0(5)
C28 C38 C36 120.4(5)
C28 C38 C32 120.6(5)
C36 C38 C32 119.0(5)
N2 C39 H39A 109.5
N2 C39 H39B 109.5
H39A C39 H39B 109.5
N2 C39 H39C 109.5
H39A C39 H39C 109.5
H39B C39 H39C 109.5
C41 C40 C31 176.7(7)
C40 C41 C42 178.7(6)
C43 C42 C51 119.2(5)
C43 C42 C41 121.2(5)
C51 C42 C41 119.6(6)
C42 C43 C44 121.4(5)
C42 C43 H43 119.3
C44 C43 H43 119.3
C43 C44 C45 122.7(5)
C43 C44 C49 118.9(6)
C45 C44 C49 118.4(5)
C46 C45 C44 121.2(6)
C46 C45 H45 119.4
C44 C45 H45 119.4
C45 C46 C47 120.4(6)
C45 C46 H46 119.8
C47 C46 H46 119.8
C48 C47 O6 125.2(6)
C48 C47 C46 120.9(6)
O6 C47 C46 113.9(6)
C47 C48 C49 120.4(6)
C47 C48 H48 119.8
C49 C48 H48 119.8
C50 C49 C48 122.9(5)
C50 C49 C44 118.3(5)
C48 C49 C44 118.7(6)
C51 C50 C49 121.4(5)
C51 C50 H50 119.3
C49 C50 H50 119.3
C50 C51 C42 120.8(6)
C50 C51 H51 119.6
C42 C51 H51 119.6
O6 C52 H52A 109.5
O6 C52 H52B 109.5
H52A C52 H52B 109.5
O6 C52 H52C 109.5
H52A C52 H52C 109.5
H52B C52 H52C 109.5
C58 C53 C54 121.4(8)
C58 C53 C59 118.2(8)
C54 C53 C59 120.3(8)
C55 C54 C53 119.7(8)
C55 C54 H54 120.1
C53 C54 H54 120.1
C54 C55 C56 119.5(9)
C54 C55 H55 120.2
C56 C55 H55 120.2
C57 C56 C55 117.0(10)
C57 C56 H56 121.5
C55 C56 H56 121.5
C58 C57 C56 123.3(9)
C58 C57 H57 118.4
C56 C57 H57 118.4
C57 C58 C53 118.9(8)
C57 C58 H58 120.5
C53 C58 H58 120.5
C53 C59 H59A 109.5
C53 C59 H59B 109.5
H59A C59 H59B 109.5
C53 C59 H59C 109.5
H59A C59 H59C 109.5
H59B C59 H59C 109.5
C1 N1 C11 123.4(5)
C1 N1 C13 119.2(5)
C11 N1 C13 117.4(5)
C37 N2 C27 124.0(5)
C37 N2 C39 118.3(5)
C27 N2 C39 117.6(5)
C21 O3 C26 116.6(4)
C47 O6 C52 117.6(5)

loop_
_geom_bond_atom_site_label_1
_geom_bond_atom_site_label_2
_geom_bond_distance
C1 O1 1.231(6)
C1 N1 1.405(6)
C1 C2 1.444(7)
C2 C12 1.395(7)
C2 C3 1.409(7)
C3 C4 1.368(7)
C3 H3 0.9500
C4 C5 1.392(7)
C4 H4 0.9500
C5 C6 1.412(7)
C5 C14 1.424(7)
C6 C7 1.404(7)
C6 C12 1.453(7)
C7 C8 1.355(7)
C7 H7 0.9500
C8 C9 1.392(7)
C8 H8 0.9500
C9 C10 1.372(7)
C9 H9 0.9500
C10 C12 1.404(7)
C10 C11 1.476(7)
C11 O2 1.209(6)
C11 N1 1.410(7)
C13 N1 1.458(6)
C13 H13A 0.9800
C13 H13B 0.9800
C13 H13C 0.9800
C14 C15 1.190(7)
C15 C16 1.445(7)
C16 C17 1.369(7)
C16 C25 1.407(7)
C17 C18 1.407(7)
C17 H17 0.9500
C18 C23 1.413(7)
C18 C19 1.420(7)
C19 C20 1.361(7)
C19 H19 0.9500
C20 C21 1.408(7)
C20 H20 0.9500
C21 C22 1.355(7)
C21 O3 1.371(6)
C22 C23 1.429(7)
C22 H22 0.9500
C23 C24 1.403(7)
C24 C25 1.368(7)
C24 H24 0.9500
C25 H25 0.9500
C26 O3 1.429(6)
C26 H26A 0.9800
C26 H26B 0.9800
C26 H26C 0.9800
C27 O4 1.234(6)
C27 N2 1.407(6)
C27 C28 1.462(7)
C28 C38 1.390(7)
C28 C29 1.397(7)
C29 C30 1.374(7)
C29 H29 0.9500
C30 C31 1.377(7)
C30 H30 0.9500
C31 C40 1.419(7)
C31 C32 1.421(7)
C32 C33 1.395(7)
C32 C38 1.434(7)
C33 C34 1.359(6)
C33 H33 0.9500
C34 C35 1.386(7)
C34 H34 0.9500
C35 C36 1.377(7)
C35 H35 0.9500
C36 C38 1.411(6)
C36 C37 1.472(7)
C37 O5 1.220(6)
C37 N2 1.395(6)
C39 N2 1.453(6)
C39 H39A 0.9800
C39 H39B 0.9800
C39 H39C 0.9800
C40 C41 1.201(7)
C41 C42 1.426(8)
C42 C43 1.378(7)
C42 C51 1.412(7)
C43 C44 1.405(7)
C43 H43 0.9500
C44 C45 1.420(7)
C44 C49 1.428(7)
C45 C46 1.349(7)
C45 H45 0.9500
C46 C47 1.407(7)
C46 H46 0.9500
C47 C48 1.359(7)
C47 O6 1.361(6)
C48 C49 1.421(7)
C48 H48 0.9500
C49 C50 1.416(7)
C50 C51 1.354(7)
C50 H50 0.9500
C51 H51 0.9500
C52 O6 1.422(6)
C52 H52A 0.9800
C52 H52B 0.9800
C52 H52C 0.9800
C53 C58 1.357(9)
C53 C54 1.390(9)
C53 C59 1.445(9)
C54 C55 1.378(10)
C54 H54 0.9500
C55 C56 1.427(11)
C55 H55 0.9500
C56 C57 1.386(10)
C56 H56 0.9500
C57 C58 1.354(10)
C57 H57 0.9500
C58 H58 0.9500
C59 H59A 0.9800
C59 H59B 0.9800
C59 H59C 0.9800

loop_
_geom_torsion_atom_site_label_1
_geom_torsion_atom_site_label_2
_geom_torsion_atom_site_label_3
_geom_torsion_atom_site_label_4
_geom_torsion
O1 C1 C2 C12 179.3(5)
N1 C1 C2 C12 -0.3(7)
O1 C1 C2 C3 -2.6(8)
N1 C1 C2 C3 177.8(5)
C12 C2 C3 C4 0.4(7)
C1 C2 C3 C4 -177.7(5)
C2 C3 C4 C5 -1.2(8)
C3 C4 C5 C6 1.5(8)
C3 C4 C5 C14 -179.7(5)
C4 C5 C6 C7 177.8(5)
C14 C5 C6 C7 -0.9(8)
C4 C5 C6 C12 -0.9(7)
C14 C5 C6 C12 -179.7(5)
C5 C6 C7 C8 -179.6(5)
C12 C6 C7 C8 -0.8(7)
C6 C7 C8 C9 0.3(8)
C7 C8 C9 C10 0.3(8)
C8 C9 C10 C12 -0.3(8)
C8 C9 C10 C11 178.1(5)
C9 C10 C11 O2 2.0(8)
C12 C10 C11 O2 -179.6(5)
C9 C10 C11 N1 -177.1(5)
C12 C10 C11 N1 1.3(7)
C3 C2 C12 C10 -179.4(5)
C1 C2 C12 C10 -1.3(7)
C3 C2 C12 C6 0.1(7)
C1 C2 C12 C6 178.2(5)
C9 C10 C12 C2 179.2(5)
C11 C10 C12 C2 0.8(7)
C9 C10 C12 C6 -0.3(7)
C11 C10 C12 C6 -178.7(5)
C7 C6 C12 C2 -178.7(5)
C5 C6 C12 C2 0.2(7)
C7 C6 C12 C10 0.8(6)
C5 C6 C12 C10 179.7(5)
C25 C16 C17 C18 1.0(7)
C15 C16 C17 C18 -179.3(5)
C16 C17 C18 C23 -1.1(7)
C16 C17 C18 C19 -179.5(5)
C17 C18 C19 C20 179.3(5)
C23 C18 C19 C20 0.8(7)
C18 C19 C20 C21 -0.3(8)
C19 C20 C21 C22 -0.4(8)
C19 C20 C21 O3 -179.7(5)
O3 C21 C22 C23 179.8(5)
C20 C21 C22 C23 0.6(8)
C17 C18 C23 C24 0.9(7)
C19 C18 C23 C24 179.4(5)
C17 C18 C23 C22 -179.1(5)
C19 C18 C23 C22 -0.6(7)
C21 C22 C23 C24 179.9(5)
C21 C22 C23 C18 -0.1(7)
C18 C23 C24 C25 -0.7(8)
C22 C23 C24 C25 179.4(5)
C23 C24 C25 C16 0.5(8)
C17 C16 C25 C24 -0.7(8)
C15 C16 C25 C24 179.6(5)
O4 C27 C28 C38 178.1(5)
N2 C27 C28 C38 -1.6(7)
O4 C27 C28 C29 -3.3(8)
N2 C27 C28 C29 177.0(5)
C38 C28 C29 C30 -1.1(7)
C27 C28 C29 C30 -179.7(5)
C28 C29 C30 C31 0.4(8)
C29 C30 C31 C40 -180.0(5)
C29 C30 C31 C32 -0.7(8)
C30 C31 C32 C33 -179.0(5)
C40 C31 C32 C33 0.3(8)
C30 C31 C32 C38 1.7(7)
C40 C31 C32 C38 -179.1(5)
C31 C32 C33 C34 -178.9(5)
C38 C32 C33 C34 0.4(7)
C32 C33 C34 C35 1.0(8)
C33 C34 C35 C36 -1.7(8)
C34 C35 C36 C38 0.8(7)
C34 C35 C36 C37 179.4(5)
C35 C36 C37 O5 -1.4(8)
C38 C36 C37 O5 177.2(5)
C35 C36 C37 N2 177.5(5)
C38 C36 C37 N2 -3.9(7)
C29 C28 C38 C36 -178.4(5)
C27 C28 C38 C36 0.2(7)
C29 C28 C38 C32 2.1(7)
C27 C28 C38 C32 -179.3(5)
C35 C36 C38 C28 -178.9(5)
C37 C36 C38 C28 2.6(7)
C35 C36 C38 C32 0.7(7)
C37 C36 C38 C32 -177.9(5)
C33 C32 C38 C28 178.2(5)
C31 C32 C38 C28 -2.4(7)
C33 C32 C38 C36 -1.3(7)
C31 C32 C38 C36 178.1(5)
C51 C42 C43 C44 -0.6(8)
C41 C42 C43 C44 179.6(5)
C42 C43 C44 C45 -178.4(5)
C42 C43 C44 C49 1.9(7)
C43 C44 C45 C46 179.3(5)
C49 C44 C45 C46 -1.0(8)
C44 C45 C46 C47 1.2(8)
C45 C46 C47 C48 -0.9(8)
C45 C46 C47 O6 -179.6(5)
O6 C47 C48 C49 178.9(5)
C46 C47 C48 C49 0.3(8)
C47 C48 C49 C50 -177.8(5)
C47 C48 C49 C44 -0.1(7)
C43 C44 C49 C50 -2.0(7)
C45 C44 C49 C50 178.2(5)
C43 C44 C49 C48 -179.9(5)
C45 C44 C49 C48 0.4(7)
C48 C49 C50 C51 178.7(5)
C44 C49 C50 C51 1.0(8)
C49 C50 C51 C42 0.3(8)
C43 C42 C51 C50 -0.5(8)
C41 C42 C51 C50 179.3(5)
C58 C53 C54 C55 -3.1(10)
C59 C53 C54 C55 178.7(6)
C53 C54 C55 C56 3.0(11)
C54 C55 C56 C57 -2.3(11)
C55 C56 C57 C58 1.5(11)
C56 C57 C58 C53 -1.6(11)
C54 C53 C58 C57 2.3(10)
C59 C53 C58 C57 -179.5(6)
O1 C1 N1 C11 -177.0(5)
C2 C1 N1 C11 2.6(7)
O1 C1 N1 C13 3.8(7)
C2 C1 N1 C13 -176.6(5)
O2 C11 N1 C1 177.8(5)
C10 C11 N1 C1 -3.1(7)
O2 C11 N1 C13 -3.0(7)
C10 C11 N1 C13 176.1(5)
O5 C37 N2 C27 -178.5(5)
C36 C37 N2 C27 2.5(7)
O5 C37 N2 C39 0.9(7)
C36 C37 N2 C39 -178.0(5)
O4 C27 N2 C37 -179.6(5)
C28 C27 N2 C37 0.2(7)
O4 C27 N2 C39 1.0(7)
C28 C27 N2 C39 -179.3(5)
C22 C21 O3 C26 -3.7(7)
C20 C21 O3 C26 175.6(5)
C48 C47 O6 C52 3.2(7)
C46 C47 O6 C52 -178.2(5)
